data_1563633
loop_
_publ_author_name
'Zubkov, Vladimir G.'
'Tarakina, Nadezda V.'
'Leonidov, Ivan I.'
'Tyutyunnik, Alexander P.'
'Surat, Ludmila L.'
'Melkozerova, Marina A.'
'Zabolotskaya, Elena V.'
'Kellerman, Dina G.'

_publ_section_title
;
 Synthesis and crystal structure of Ln2M2+Ge4O12, Ln=rare-earth element or
 Y; M=Ca, Mn, Zn
;
_journal_issue 5
_journal_name_full 'Journal of Solid State Chemistry'
_journal_page_first 1186
_journal_page_last 1193
_journal_paper_doi 10.1016/j.jssc.2010.03.027
_journal_volume 183
_journal_year 2010
_chemical_formula_sum 'Ge4 Lu2 Mn O12'
_chemical_formula_weight 887.22
_space_group_IT_number 125
_space_group_name_Hall '-P 4a 2b'
_space_group_name_H-M_alt 'P 4/n b m :2'
_symmetry_cell_setting tetragonal
_symmetry_space_group_name_H-M 'P 4/n b m :2'
_cell_angle_alpha 90.0
_cell_angle_beta 90.0
_cell_angle_gamma 90.0
_cell_formula_units_Z 2
_cell_length_a 9.80527(4)
_cell_length_b 9.80527
_cell_length_c 4.938894(24)
_cell_volume 474.842(3)
_computing_structure_refinement GSAS
_refine_ls_goodness_of_fit_all 1.33
_refine_ls_matrix_type full
_refine_ls_number_parameters 59
_refine_ls_number_restraints 0
_refine_ls_shift/su_max 0.02
_refine_ls_shift/su_mean 0.00
_cod_data_source_file LU2MNGE4O12.cif
_cod_data_source_block LU2MNGE4O12_publ
_cod_depositor_comments
;
The following automatic conversions were performed:

data item '_geom_angle_publ_flag' value 'N' was changed to 'n' in
accordance with the built-in table derived from the CIF Core
dictionary named 'cif_core.dic' version 2.4.5 last updated on
2014-11-21 (64 times).

data item '_geom_bond_publ_flag' value 'N' was changed to 'n' in
accordance with the built-in table derived from the CIF Core
dictionary named 'cif_core.dic' version 2.4.5 last updated on
2014-11-21 (50 times).

Automatic conversion script
Id: cif_fix_values 8369 2020-08-20 11:38:08Z andrius 
;
_cod_original_cell_volume 474.842(5)
_cod_original_sg_symbol_H-M 'P 4/n b m'
_cod_original_formula_sum 'Ge4 Lu2.00 Mn1.00 O12'
_cod_database_code 1563633

loop_
_symmetry_equiv_pos_site_id
_symmetry_equiv_pos_as_xyz
1 +x,+y,+z
2 -y+1/2,+x,+z
3 -x+1/2,-y+1/2,+z
4 +y,-x+1/2,+z
5 -x,+y+1/2,+z
6 -y,-x,+z
7 +x+1/2,-y,+z
8 +y+1/2,+x+1/2,+z
-1 -x,-y,-z
-2 +y+1/2,-x,-z
-3 +x+1/2,+y+1/2,-z
-4 -y,+x+1/2,-z
-5 +x,-y+1/2,-z
-6 +y,+x,-z
-7 -x+1/2,+y,-z
-8 -y+1/2,-x+1/2,-z

loop_
_atom_site_type_symbol
_atom_site_label
_atom_site_fract_x
_atom_site_fract_y
_atom_site_fract_z
_atom_site_occupancy
_atom_site_thermal_displace_type
_atom_site_U_iso_or_equiv
_atom_site_symmetry_multiplicity
Mn Mn 0.0 0.0 0.5 0.5 Uiso 0.0210(5) 4
Lu Lu1 0.0 0.0 0.5 0.5 Uiso 0.0210(5) 4
Lu Lu2 0.25 0.25 0.5 1.0 Uiso 0.0144(6) 2
Ge GE 0.98001(8) 0.25 0.0 1.0 Uiso 0.0163(5) 8
O O1 0.1309(4) 0.8691(4) 0.8318(8) 1.0 Uiso 0.0123(14) 8
O O2 0.16891(34) 0.06545(30) 0.2586(6) 1.0 Uiso 0.0122(10) 16

loop_
_atom_type_symbol
_atom_type_number_in_cell
Mn 2.0
Lu 4.0
Ge 8.0
O 24.0

loop_
_geom_angle_atom_site_label_1
_geom_angle_atom_site_label_2
_geom_angle_atom_site_label_3
_geom_angle
_geom_angle_site_symmetry_1
_geom_angle_site_symmetry_2
_geom_angle_site_symmetry_3
_geom_angle_publ_flag
O2 Mn O2 98.86(17) 1_555 . 6_555 n
O2 Mn O2 180.0 1_555 . -1_556 n
O2 Mn O2 81.14(17) 1_555 . -6_556 n
O2 Mn O2 81.14(17) 6_555 . -1_556 n
O2 Mn O2 180.0 6_555 . -6_556 n
O2 Mn O2 98.86(17) -1_556 . -6_556 n
O1 Lu1 O1 180.0 1_545 . -1_566 n
O1 Lu1 O2 97.15(12) 1_545 . 1_555 n
O1 Lu1 O2 97.15(12) 1_545 . 6_555 n
O1 Lu1 O2 82.85(12) 1_545 . -1_556 n
O1 Lu1 O2 82.85(12) 1_545 . -6_556 n
O1 Lu1 O2 82.85(12) -1_566 . 1_555 n
O1 Lu1 O2 82.85(12) -1_566 . 6_555 n
O1 Lu1 O2 97.15(12) -1_566 . -1_556 n
O1 Lu1 O2 97.15(12) -1_566 . -6_556 n
O2 Lu1 O2 98.86(17) 1_555 . 6_555 n
O2 Lu1 O2 180.0 1_555 . -1_556 n
O2 Lu1 O2 81.14(17) 1_555 . -6_556 n
O2 Lu1 O2 81.14(17) 6_555 . -1_556 n
O2 Lu1 O2 180.0 6_555 . -6_556 n
O2 Lu1 O2 98.86(17) -1_556 . -6_556 n
O2 Lu2 O2 74.53(7) 1_555 . 2_555 n
O2 Lu2 O2 117.81(16) 1_555 . 3_555 n
O2 Lu2 O2 74.53(7) 1_555 . 4_555 n
O2 Lu2 O2 139.70(15) 1_555 . -5_456 n
O2 Lu2 O2 74.13(16) 1_555 . -6_556 n
O2 Lu2 O2 76.75(14) 1_555 . -7_546 n
O2 Lu2 O2 143.79(14) 1_555 . -8_556 n
O2 Lu2 O2 74.53(7) 2_555 . 3_555 n
O2 Lu2 O2 117.81(16) 2_555 . 4_555 n
O2 Lu2 O2 143.79(14) 2_555 . -5_456 n
O2 Lu2 O2 139.70(15) 2_555 . -6_556 n
O2 Lu2 O2 74.13(16) 2_555 . -7_546 n
O2 Lu2 O2 76.75(14) 2_555 . -8_556 n
O2 Lu2 O2 74.53(7) 3_555 . 4_555 n
O2 Lu2 O2 76.75(14) 3_555 . -5_456 n
O2 Lu2 O2 143.79(14) 3_555 . -6_556 n
O2 Lu2 O2 139.70(15) 3_555 . -7_546 n
O2 Lu2 O2 74.13(16) 3_555 . -8_556 n
O2 Lu2 O2 74.13(16) 4_555 . -5_456 n
O2 Lu2 O2 76.75(14) 4_555 . -6_556 n
O2 Lu2 O2 143.79(14) 4_555 . -7_546 n
O2 Lu2 O2 139.70(15) 4_555 . -8_556 n
O2 Lu2 O2 74.53(7) -5_456 . -6_556 n
O2 Lu2 O2 117.81(16) -5_456 . -7_546 n
O2 Lu2 O2 74.53(7) -5_456 . -8_556 n
O2 Lu2 O2 74.53(7) -6_556 . -7_546 n
O2 Lu2 O2 117.81(16) -6_556 . -8_556 n
O2 Lu2 O2 74.53(7) -7_546 . -8_556 n
O1 GE O1 105.58(29) 4_554 . -1_666 n
O1 GE O2 109.70(22) 4_554 . 4_655 n
O1 GE O2 104.55(17) 4_554 . -6_655 n
O1 GE O2 104.55(17) -1_666 . 4_655 n
O1 GE O2 109.70(22) -1_666 . -6_655 n
O2 GE O2 121.78(23) 4_655 . -6_655 n
Lu1 O1 GE 109.43(15) 1_565 . 2_556 n
Lu1 O1 GE 109.43(15) 1_565 . 5_656 n
GE O1 GE 124.86(24) 2_556 . 5_656 n
Mn O2 Lu1 0.0 1_555 . 1_555 n
Mn O2 Lu2 102.36(12) 1_555 . 1_555 n
Mn O2 GE 128.67(19) 1_555 . 2_545 n
Lu1 O2 Lu2 102.36(12) 1_555 . 1_555 n
Lu1 O2 GE 128.67(19) 1_555 . 2_545 n
Lu2 O2 GE 127.26(19) 1_555 . 2_545 n

loop_
_geom_bond_atom_site_label_1
_geom_bond_atom_site_label_2
_geom_bond_distance
_geom_bond_site_symmetry_1
_geom_bond_site_symmetry_2
_geom_bond_publ_flag
Mn O1 2.446(4) . 1_545 n
Mn O1 2.446(4) . -1_566 n
Mn O2 2.1391(34) . 1_555 n
Mn O2 2.1391(34) . 6_555 n
Mn O2 2.1391(34) . -1_556 n
Mn O2 2.1391(34) . -6_556 n
Lu1 Lu2 3.466690(10) . 1_555 n
Lu1 Lu2 3.466690(10) . 5_545 n
Lu1 GE 3.48505(5) . 1_455 n
Lu1 GE 3.48505(5) . 1_456 n
Lu1 GE 3.48505(5) . 2_545 n
Lu1 GE 3.48505(5) . 2_546 n
Lu1 GE 3.48505(5) . 5_645 n
Lu1 GE 3.48505(5) . 5_646 n
Lu1 GE 3.48505(5) . 6_565 n
Lu1 GE 3.48505(5) . 6_566 n
Lu1 O1 2.446(4) . 1_545 n
Lu1 O1 2.446(4) . -1_566 n
Lu1 O2 2.1391(34) . 1_555 n
Lu1 O2 2.1391(34) . 6_555 n
Lu1 O2 2.1391(34) . -1_556 n
Lu1 O2 2.1391(34) . -6_556 n
Lu2 Lu1 3.466690(10) . 1_555 n
Lu2 Lu1 3.466690(10) . 2_555 n
Lu2 Lu1 3.466690(10) . 3_555 n
Lu2 Lu1 3.466690(10) . 4_555 n
Lu2 O2 2.3081(33) . 1_555 n
Lu2 O2 2.3081(33) . 2_555 n
Lu2 O2 2.3081(33) . 3_555 n
Lu2 O2 2.3081(33) . 4_555 n
Lu2 O2 2.3081(33) . -5_556 n
Lu2 O2 2.3081(33) . -6_556 n
Lu2 O2 2.3081(33) . -7_556 n
Lu2 O2 2.3081(33) . -8_556 n
GE Lu1 3.48505(5) . 1_654 n
GE Lu1 3.48505(5) . 1_655 n
GE Lu1 3.48505(5) . 4_654 n
GE Lu1 3.48505(5) . 4_655 n
GE O1 1.7990(19) . 4_554 n
GE O1 1.7991(19) . -1_666 n
GE O2 1.7222(29) . 4_655 n
GE O2 1.7222(29) . -6_655 n
O1 Mn 2.446(4) . 1_565 n
O1 Lu1 2.446(4) . 1_565 n
O1 GE 1.7990(19) . 2_556 n
O1 GE 1.7991(19) . 5_656 n
O2 Mn 2.1391(34) . 1_555 n
O2 Lu1 2.1391(34) . 1_555 n
O2 Lu2 2.3081(33) . 1_555 n
O2 GE 1.7222(29) . 2_545 n
